data_4000089
loop_
_publ_author_name
'Li, Yaping'
'Cahill, Christopher L.'
'Burns, Peter C.'

_publ_section_title
;
 Synthesis, Structural Characterization, and Topological Rearrangement of
 a Novel Open Framework U&#x2212;O Material:&#x00A0;
 (NH4)3(H2O)2{[(UO2)10O10(OH)][(UO4)(H2O)2]
;
_journal_issue 11
_journal_name_full 'Chemistry of Materials'
_journal_page_first 4026
_journal_page_last 4031
_journal_paper_doi 10.1021/cm0008359
_journal_volume 13
_journal_year 2001
_chemical_formula_sum 'H21 N3 O39 U11'
_chemical_formula_weight 3305.53
_space_group_IT_number 15
_symmetry_cell_setting monoclinic
_symmetry_space_group_name_Hall '-C 2yc'
_symmetry_space_group_name_H-M 'C 1 2/c 1'
_atom_sites_solution_hydrogens geom
_atom_sites_solution_primary direct
_atom_sites_solution_secondary difmap
_cell_angle_alpha 90.00
_cell_angle_beta 103.930(3)
_cell_angle_gamma 90.00
_cell_formula_units_Z 4
_cell_length_a 11.6273(18)
_cell_length_b 21.161(3)
_cell_length_c 14.706(2)
_cell_measurement_reflns_used 1065
_cell_measurement_temperature 293(2)
_cell_measurement_theta_max 28.33
_cell_measurement_theta_min 1.92
_cell_volume 3512.0(9)
_diffrn_ambient_temperature 293(2)
_diffrn_detector_area_resol_mean ?
_diffrn_measured_fraction_theta_full 0.964
_diffrn_measured_fraction_theta_max 0.964
_diffrn_measurement_device_type 'Bruker 1K CCD'
_diffrn_measurement_method ?
_diffrn_radiation_monochromator graphite
_diffrn_radiation_source 'fine-focus sealed tube'
_diffrn_radiation_type MoK\a
_diffrn_radiation_wavelength 0.71073
_diffrn_reflns_av_R_equivalents 0.1068
_diffrn_reflns_av_sigmaI/netI 0.1892
_diffrn_reflns_limit_h_max 15
_diffrn_reflns_limit_h_min -11
_diffrn_reflns_limit_k_max 26
_diffrn_reflns_limit_k_min -27
_diffrn_reflns_limit_l_max 13
_diffrn_reflns_limit_l_min -19
_diffrn_reflns_number 10920
_diffrn_reflns_theta_full 28.33
_diffrn_reflns_theta_max 28.33
_diffrn_reflns_theta_min 1.92
_diffrn_standards_decay_% ?
_diffrn_standards_interval_count ?
_diffrn_standards_interval_time ?
_diffrn_standards_number ?
_exptl_absorpt_coefficient_mu 50.643
_exptl_absorpt_correction_type semi-empirical
_exptl_crystal_colour yellow
_exptl_crystal_density_diffrn 6.252
_exptl_crystal_density_meas ?
_exptl_crystal_density_method 'not measured'
_exptl_crystal_description needle
_exptl_crystal_F_000 5464
_exptl_crystal_size_max 0.06
_exptl_crystal_size_mid 0.02
_exptl_crystal_size_min 0.02
_refine_diff_density_max 7.544
_refine_diff_density_min -8.344
_refine_diff_density_rms 0.922
_refine_ls_extinction_coef 0.000019(5)
_refine_ls_extinction_expression Fc^*^=kFc[1+0.001xFc^2^\l^3^/sin(2\q)]^-1/4^
_refine_ls_extinction_method SHELXL
_refine_ls_goodness_of_fit_ref 1.009
_refine_ls_hydrogen_treatment mixed
_refine_ls_matrix_type full
_refine_ls_number_parameters 137
_refine_ls_number_reflns 4230
_refine_ls_number_restraints 0
_refine_ls_restrained_S_all 1.009
_refine_ls_R_factor_all 0.1613
_refine_ls_R_factor_gt 0.0770
_refine_ls_shift/su_max 0.010
_refine_ls_shift/su_mean 0.000
_refine_ls_structure_factor_coef Fsqd
_refine_ls_weighting_details 'calc w=1/[\s^2^(Fo^2^)+(0.0640P)^2^+0.0000P] where P=(Fo^2^+2Fc^2^)/3'
_refine_ls_weighting_scheme calc
_refine_ls_wR_factor_gt 0.1601
_refine_ls_wR_factor_ref 0.1812
_reflns_number_gt 2180
_reflns_number_total 4230
_reflns_threshold_expression >2sigma(I)
_cod_original_sg_symbol_H-M C2/c
_cod_database_code 4000089

loop_
_symmetry_equiv_pos_as_xyz
'x, y, z'
'-x, y, -z+1/2'
'x+1/2, y+1/2, z'
'-x+1/2, y+1/2, -z+1/2'
'-x, -y, -z'
'x, -y, z-1/2'
'-x+1/2, -y+1/2, -z'
'x+1/2, -y+1/2, z-1/2'

loop_
_atom_site_label
_atom_site_type_symbol
_atom_site_fract_x
_atom_site_fract_y
_atom_site_fract_z
_atom_site_U_iso_or_equiv
_atom_site_adp_type
_atom_site_occupancy
_atom_site_symmetry_multiplicity
_atom_site_calc_flag
_atom_site_refinement_flags
_atom_site_disorder_assembly
_atom_site_disorder_group
U1 U 0.25414(12) 0.09071(6) 0.01753(10) 0.0070(3) Uani 1 1 d . . .
U2 U -0.2500 0.2500 0.0000 0.0541(11) Uani 1 2 d S . .
U3 U -0.05891(11) 0.07896(7) 0.02011(9) 0.0066(3) Uani 1 1 d . . .
U4 U 0.57146(10) 0.07835(7) 0.02372(9) 0.0069(3) Uani 1 1 d . . .
U5 U 0.81966(12) 0.07488(7) 0.22681(9) 0.0087(3) Uani 1 1 d . . .
U6 U 0.05336(12) 0.25048(7) -0.00295(10) 0.0062(3) Uani 1 1 d . . .
O1 O 0.222(2) 0.1144(12) -0.1075(17) 0.013(6) Uiso 1 1 d . . .
O2 O 0.282(2) 0.0750(12) 0.1484(16) 0.012(5) Uiso 1 1 d . . .
O3 O -0.118(3) 0.1917(13) 0.016(2) 0.030(8) Uiso 1 1 d . . .
O4 O -0.120(2) 0.0914(12) -0.1038(18) 0.018(6) Uiso 1 1 d . . .
O5 O -0.0035(19) 0.0747(11) 0.1600(16) 0.009(5) Uiso 1 1 d . . .
O6 O 0.548(2) 0.0920(11) -0.1006(18) 0.017(6) Uiso 1 1 d . . .
O7 O 0.609(2) 0.0685(12) 0.1566(18) 0.017(6) Uiso 1 1 d . . .
O8 O 0.827(2) -0.0037(12) 0.2260(19) 0.017(6) Uiso 1 1 d . . .
O9 O 0.809(2) 0.1621(12) 0.227(2) 0.020(7) Uiso 1 1 d . . .
O10 O 0.025(3) 0.2320(14) -0.121(2) 0.032(8) Uiso 1 1 d . . .
O11 O 0.085(3) 0.2688(14) 0.118(2) 0.039(9) Uiso 1 1 d . . .
O12 O 0.7707(17) 0.0767(10) 0.0641(14) 0.002(4) Uiso 1 1 d . . .
O13 O 0.424(2) 0.1460(12) 0.0443(18) 0.018(6) Uiso 1 1 d . . .
O14 O 0.395(2) 0.0249(12) 0.0035(17) 0.012(6) Uiso 1 1 d . . .
O15 O 0.096(2) 0.1468(12) 0.027(2) 0.022(7) Uiso 1 1 d . . .
O16 O -0.367(3) 0.1914(13) 0.030(2) 0.026(7) Uiso 1 1 d . . .
O17 O -0.101(2) -0.0247(13) 0.0038(19) 0.023(7) Uiso 1 1 d . . .
OH18 O 0.2500 0.2500 0.0000 0.050(14) Uiso 1 2 d S . .
OW19 O -0.176(3) 0.2820(18) 0.158(3) 0.066(12) Uiso 1 1 d . . .
OW20 O 0.5000 0.160(2) 0.2500 0.036(12) Uiso 1 2 d S . .
OW21 O 0.673(5) 0.227(3) 0.265(4) 0.020 Uiso 0.50 1 d P . .
N1 N 0.0000 0.112(2) -0.2500 0.018(11) Uiso 1 2 d S . .
N2 N 0.673(3) -0.1022(15) 0.254(2) 0.020 Uiso 1 1 d . . .

loop_
_atom_site_aniso_label
_atom_site_aniso_U_11
_atom_site_aniso_U_22
_atom_site_aniso_U_33
_atom_site_aniso_U_23
_atom_site_aniso_U_13
_atom_site_aniso_U_12
U1 0.0045(6) 0.0091(7) 0.0077(7) -0.0043(6) 0.0018(5) -0.0017(6)
U2 0.0099(13) 0.0156(12) 0.143(3) 0.0300(18) 0.0307(16) 0.0041(12)
U3 0.0072(7) 0.0084(7) 0.0050(7) 0.0019(6) 0.0029(5) 0.0009(6)
U4 0.0055(7) 0.0103(7) 0.0043(7) -0.0006(6) 0.0002(5) 0.0006(6)
U5 0.0122(7) 0.0044(7) 0.0095(8) -0.0027(6) 0.0023(5) -0.0021(6)
U6 0.0049(7) 0.0068(6) 0.0070(7) 0.0021(6) 0.0017(5) 0.0009(6)
